data_1511686
loop_
_publ_author_name
'Kuz'ma, Yu.B.'
'Mikhalenko, S.I.'

_publ_section_title
;
 Crystal structure of the compounds Y3 Re B7 and its analogues
;
_journal_name_full
;
Dopovidi Akademii Nauk Ukrains'koi RSR, Seriya A: Fiziko-Tekhnichni ta
 Matematichni Nauki
;
_journal_page_first 1029
_journal_page_last 1031
_journal_volume 1976
_journal_year 1976
_chemical_formula_sum 'B7 Re Y3'
_chemical_name_systematic 'Y3 Re B7'
_space_group_IT_number 63
_symmetry_space_group_name_Hall '-C 2c 2'
_symmetry_space_group_name_H-M 'C m c m'
_cell_angle_alpha 90
_cell_angle_beta 90
_cell_angle_gamma 90
_cell_formula_units_Z 4
_cell_length_a 3.525
_cell_length_b 15.8
_cell_length_c 9.366
_cell_volume 521.639
_citation_journal_id_ASTM DUKABM
_cod_data_source_file boron4-x_344.cif
_cod_data_source_block B7Re1Y3
_cod_original_cell_volume 521.6394
_cod_original_formula_sum 'B7 Re1 Y3'
_cod_database_code 1511686

loop_
_symmetry_equiv_pos_as_xyz
x,y,z
-x,-y,z+1/2
x,-y,-z
-x,y,-z+1/2
-x,-y,-z
x,y,-z-1/2
-x,y,z
x,-y,z-1/2
x+1/2,y+1/2,z
-x+1/2,-y+1/2,z+1/2
x+1/2,-y+1/2,-z
-x+1/2,y+1/2,-z+1/2
-x+1/2,-y+1/2,-z
x+1/2,y+1/2,-z-1/2
-x+1/2,y+1/2,z
x+1/2,-y+1/2,z-1/2

loop_
_atom_site_label
_atom_site_type_symbol
_atom_site_fract_x
_atom_site_fract_y
_atom_site_fract_z
_atom_site_occupancy
_atom_site_U_iso_or_equiv
Y1 Y 0 0.8 0.061 1 0.0
B4 B 0 0.35 0.25 1 0.0
Re1 Re 0 0.148 0.25 1 0.0
B3 B 0 0.635 0.39 1 0.0
B2 B 0 0.525 0.425 1 0.0
B1 B 0 0.415 0.425 1 0.0
Y2 Y 0 0.96 0.25 1 0.0
